data_2004446
loop_
_publ_author_name
'Ianelli, S.'
'Nardelli, M.'
'Belletti, D.'
'Jamart-Gr\'egoire, B.'
'Mercier-Girardot, S.'
'Caub\`ere, P.'

_publ_section_title
;
 Structural Aspects of the Nucleophilic Attack of Ketone Enolate on
 Dehydrodihydropyran
;
_journal_issue 1
_journal_name_full 'Acta Crystallographica Section C'
_journal_page_first 237
_journal_page_last 244
_journal_paper_doi 10.1107/S0108270195010134
_journal_volume 52
_journal_year 1996
_chemical_formula_analytical 'C12 H18 O2 S'
_chemical_formula_sum 'C12 H18 O2 S'
_chemical_formula_weight 226.33
_chemical_name_systematic
;
(1SR,2RS,8RS)8-methylthio-3-oxatricyclo[6.4.0.0^2,7^]dodec-6-en-1-ol
;
_space_group_IT_number 2
_symmetry_cell_setting triclinic
_symmetry_space_group_name_Hall '-P 1'
_symmetry_space_group_name_H-M 'P -1'
_cell_angle_alpha 102.370(10)
_cell_angle_beta 93.660(10)
_cell_angle_gamma 98.310(10)
_cell_formula_units_Z 2
_cell_length_a 11.031(2)
_cell_length_b 8.3000(10)
_cell_length_c 6.6250(10)
_cell_measurement_reflns_used 30
_cell_measurement_temperature 293(2)
_cell_measurement_theta_max 39
_cell_measurement_theta_min 25
_cell_volume 583.44(16)
_computing_cell_refinement 'LQPARM (Nardelli & Mangia, 1984)'
_computing_data_collection 'local programs'
_computing_data_reduction 'local programs'
_computing_molecular_graphics 'ORTEP (Johnson, 1965)'
_computing_publication_material
;
 PARST, Nardelli (1983); PARSTCIF (Nardelli, 1991)
;
_computing_structure_refinement 'SHELXL93 (Sheldrick, 1993)'
_computing_structure_solution 'SHELXS86 (Sheldrick, 1990)'
_diffrn_ambient_temperature 293(2)
_diffrn_measurement_device 'Siemens AED diffractometer'
_diffrn_measurement_method \q/2\q
_diffrn_radiation_monochromator Ni-filter
_diffrn_radiation_source 'fine focus X-ray tube'
_diffrn_radiation_type 'Cu K\a'
_diffrn_radiation_wavelength 1.54178
_diffrn_reflns_av_R_equivalents 0.0090
_diffrn_reflns_av_sigmaI/netI 0.0216
_diffrn_reflns_limit_h_max 13
_diffrn_reflns_limit_h_min -13
_diffrn_reflns_limit_k_max 9
_diffrn_reflns_limit_k_min -10
_diffrn_reflns_limit_l_max 8
_diffrn_reflns_limit_l_min -1
_diffrn_reflns_number 2231
_diffrn_reflns_reduction_process
;
;
_diffrn_reflns_theta_max 70.24
_diffrn_reflns_theta_min 4.07
_diffrn_standards_decay_% 'within statistical fluctuation'
_diffrn_standards_interval_count 50
_diffrn_standards_number 1
_exptl_absorpt_coefficient_mu 2.240
_exptl_absorpt_correction_type 'not applied'
_exptl_crystal_colour colourless
_exptl_crystal_density_diffrn 1.288
_exptl_crystal_density_method 'not measured'
_exptl_crystal_description
;
prisms
;
_exptl_crystal_F_000 244
_exptl_crystal_size_max 0.43
_exptl_crystal_size_mid 0.33
_exptl_crystal_size_min 0.28
_refine_diff_density_max 0.268
_refine_diff_density_min -0.323
_refine_ls_extinction_coef 0.0118(16)
_refine_ls_extinction_method 'SHELXL93 (Sheldrick, 1993)'
_refine_ls_goodness_of_fit_all 1.027
_refine_ls_goodness_of_fit_obs 1.091
_refine_ls_hydrogen_treatment refall
_refine_ls_matrix_type full
_refine_ls_number_constraints 0
_refine_ls_number_parameters 209
_refine_ls_number_reflns 2212
_refine_ls_number_restraints 0
_refine_ls_restrained_S_all 1.127
_refine_ls_restrained_S_obs 1.091
_refine_ls_R_factor_all 0.0375
_refine_ls_R_factor_obs 0.0322
_refine_ls_shift/esd_max 0.000
_refine_ls_shift/esd_mean 0.000
_refine_ls_structure_factor_coef Fsqd
_refine_ls_weighting_details 'w=1/[\s^2^(F~o~^2^)+( 0.0626P)^2^] where P=(F~o~^2^+2F~c~^2^)/3'
_refine_ls_weighting_scheme calc
_refine_ls_wR_factor_all 0.1007
_refine_ls_wR_factor_obs 0.0899
_reflns_number_observed 1913
_reflns_number_total 2218
_reflns_observed_criterion I>2\s(I)
_cod_data_source_file sz1044.cif
_cod_data_source_block 9
_cod_depositor_comments
;
The following automatic conversions were performed:

'_refine_ls_weighting_scheme' value 'calc w=1/[\s^2^(F~o~^2^)+(
0.0626P)^2^] where P=(F~o~^2^+2F~c~^2^)/3' was changed to 'calc'. New
tag '_refine_ls_weighting_details' was created. The value of the new
tag was set to 'w=1/[\s^2^(F~o~^2^)+( 0.0626P)^2^] where
P=(F~o~^2^+2F~c~^2^)/3'.

Automatic conversion script
Id: cif_fix_values 3143 2015-03-26 13:38:13Z robertas 
;
_cod_original_cell_volume 583.4(2)
_cod_database_code 2004446

loop_
_symmetry_equiv_pos_as_xyz
'x, y, z'
'-x, -y, -z'

loop_
_atom_site_aniso_label
_atom_site_aniso_U_11
_atom_site_aniso_U_22
_atom_site_aniso_U_33
_atom_site_aniso_U_12
_atom_site_aniso_U_13
_atom_site_aniso_U_23
S1 .0370(2) .0375(2) .0552(3) .0075(2) .0060(2) .0058(2)
O1 .0307(5) .0538(7) .0508(7) .0022(5) -.0002(5) .0052(5)
O2 .0315(5) .0569(7) .0618(7) .0222(6) .0091(5) .0065(5)
C1 .0335(7) .0355(7) .0483(8) .0075(6) .0031(6) .0090(6)
C2 .0393(8) .0437(8) .0571(10) .0058(7) -.0044(7) .0071(7)
C3 .0319(8) .0493(10) .0818(13) .0130(9) -.0043(8) .0011(7)
C4 .0301(7) .0573(10) .0765(12) .0207(9) .0112(7) .0053(7)
C5 .0278(7) .0408(8) .0469(8) .0083(6) .0063(6) .0065(6)
C6 .0267(6) .0408(7) .0446(8) .0057(6) .0041(5) .0063(5)
C7 .0323(7) .0361(7) .0444(8) .0055(6) .0057(6) .0073(5)
C8 .0488(9) .0489(9) .0456(9) .0049(7) .0099(7) .0150(7)
C9 .0607(11) .0490(10) .0533(10) -.0003(7) .0064(8) .0216(8)
C10 .0474(9) .0484(9) .0618(11) .0059(8) .0058(8) .0213(8)
C11 .0418(8) .0447(9) .0572(10) .0128(7) .0076(7) .0134(7)
C12 .0710(14) .0499(11) .0674(12) .0184(9) .0069(10) .0162(10)

loop_
_atom_site_label
_atom_site_fract_x
_atom_site_fract_y
_atom_site_fract_z
_atom_site_U_iso_or_equiv
_atom_site_thermal_displace_type
_atom_site_calc_attached_atom
_atom_site_type_symbol
S1 .31535(3) .10498(4) .31198(6) .04360(10) aniso . S
O1 .39300(10) -.0501(2) .6351(2) .0469(4) aniso . O
O2 .09865(9) -0.2670(2) .6173(2) .0486(4) aniso . O
C1 .14410(10) -0.1730(2) .3018(2) .0391(5) aniso . C
C2 .0430(2) -0.2634(2) .1948(3) .0479(5) aniso . C
C3 -.0586(2) -0.3264(2) .3156(3) .0556(6) aniso . C
C4 -.0281(2) -0.2668(3) .5488(3) .0537(6) aniso . C
C5 .17120(10) -0.1480(2) .5310(2) .0386(5) aniso . C
C6 .30600(10) -0.1680(2) .4906(2) .0378(5) aniso . C
C7 .27830(10) -0.1235(2) .2730(2) .0379(5) aniso . C
C8 .3337(2) -0.2127(2) .0831(3) .0477(6) aniso . C
C9 .3459(2) -0.3926(2) .0896(3) .0548(7) aniso . C
C10 .4103(2) -0.4007(2) .2956(3) .0522(6) aniso . C
C11 .3305(2) -0.3465(2) .4700(3) .0469(6) aniso . C
C12 .2480(2) .1296(3) .0686(4) .0613(8) aniso . C
H1O .460(2) -.085(3) .642(4) .072(7) iso O1 H
H2 .0354(17) -0.301(2) .044(3) .051(5) iso C2 H
H31 -.0715(18) -0.452(3) .275(3) .056(5) iso C3 H
H32 -0.137(2) -0.286(3) .275(4) .079(7) iso C3 H
H41 -.071(2) -0.335(3) .624(3) .066(6) iso C4 H
H42 -.0466(17) -0.150(2) .603(3) .045(5) iso C4 H
H5 .1698(14) -.036(2) .608(3) .036(4) iso C5 H
H81 .4175(17) -0.148(2) .079(3) .047(5) iso C8 H
H82 .2796(18) -0.207(2) -.034(3) .055(5) iso C8 H
H91 .267(2) -0.456(3) .070(3) .063(6) iso C9 H
H92 .392(2) -0.434(3) -.033(4) .083(7) iso C9 H
H101 .4900(18) -0.331(2) .317(3) .047(5) iso C10 H
H102 .4283(18) -0.510(3) .294(3) .060(6) iso C10 H
H111 .253(2) -0.421(3) .441(3) .063(6) iso C11 H
H112 .3652(17) -0.351(2) .612(3) .054(5) iso C11 H
H121 .163(2) .076(3) .042(3) .061(6) iso C12 H
H122 .243(2) .241(3) .081(4) .081(7) iso C12 H
H123 .290(3) .090(3) -.045(4) .091(8) iso C12 H

loop_
_atom_type_symbol
_atom_type_description
_atom_type_scat_dispersion_real
_atom_type_scat_dispersion_imag
_atom_type_scat_source
S Sulphur .319 .557 'IntTabIV  Tables 2.2A, 2.3.1'
O Oxygen .047 .032 'IntTabIV  Tables 2.2A, 2.3.1'
C Carbon .017 .009 'IntTabIV  Tables 2.2A, 2.3.1'
H Hydrogen .000 .000 'IntTabIV  Table 2.2C'

loop_
_geom_angle_atom_site_label_1
_geom_angle_atom_site_label_2
_geom_angle_atom_site_label_3
_geom_angle
_geom_angle_publ_flag
C12 S1 C7 99.71(9) no
C5 O2 C4 106.75(12) no
C2 C1 C5 124.05(15) no
C2 C1 C7 139.3(2) no
C5 C1 C7 92.28(11) no
C1 C2 C3 117.6(2) no
C2 C3 C4 112.75(14) no
O2 C4 C3 113.53(14) no
O2 C5 C1 113.75(12) no
O2 C5 C6 119.63(12) no
C1 C5 C6 87.34(11) no
O1 C6 C5 112.36(12) no
O1 C6 C7 116.07(12) no
O1 C6 C11 112.63(12) no
C5 C6 C7 87.32(10) no
C11 C6 C5 113.31(12) no
C11 C6 C7 112.84(12) no
C1 C7 S1 109.76(10) no
C1 C7 C6 85.50(11) no
C1 C7 C8 120.39(13) no
C6 C7 S1 107.42(10) no
C8 C7 S1 111.45(11) no
C8 C7 C6 119.44(12) no
C9 C8 C7 112.50(15) no
C10 C9 C8 111.06(15) no
C9 C10 C11 109.53(14) no
C6 C11 C10 113.16(14) no

loop_
_geom_bond_atom_site_label_1
_geom_bond_atom_site_label_2
_geom_bond_distance
_geom_bond_publ_flag
S1 C7 1.839(2) no
S1 C12 1.796(2) no
O1 C6 1.416(2) no
O2 C4 1.443(2) no
O2 C5 1.419(2) no
C1 C2 1.319(2) no
C1 C5 1.493(2) no
C1 C7 1.513(2) no
C2 C3 1.514(3) no
C3 C4 1.518(3) no
C5 C6 1.553(2) no
C6 C7 1.585(2) no
C6 C11 1.524(2) no
C7 C8 1.528(2) no
C8 C9 1.528(2) no
C9 C10 1.517(3) no
C10 C11 1.528(2) no

loop_
_geom_contact_atom_site_label_1
_geom_contact_atom_site_label_2
_geom_contact_distance
S1 O1 2.8700(10)
S1 C1 2.748(2)
S1 C6 2.764(2)
S1 C8 2.788(2)
O1 C7 2.547(2)
O2 C2 2.834(2)
O2 C6 2.570(2)
O2 C11 2.908(2)
C1 C4 2.722(3)
C1 C8 2.639(3)
C1 C11 2.965(3)
C2 C4 2.525(3)
C2 C7 2.656(2)
C3 C5 2.864(2)
C5 C11 2.570(2)
C6 C8 2.689(2)
C6 C9 2.999(2)
C6 C10 2.547(3)
C7 C9 2.541(3)
C7 C10 2.920(3)
C7 C11 2.590(3)
C7 C12 2.779(3)
C8 C10 2.510(3)

loop_
_geom_torsion_atom_site_label_1
_geom_torsion_atom_site_label_2
_geom_torsion_atom_site_label_3
_geom_torsion_atom_site_label_4
_geom_torsion
_geom_torsion_publ_flag
C12 S1 C7 C1 -76.90(10) no
C12 S1 C7 C6 -168.40(10) no
C12 S1 C7 C8 59.00(10) no
C5 O2 C4 C3 64.6(2) ?
C4 O2 C5 C1 -52.5(2) ?
C4 O2 C5 C6 -153.50(10) no
C5 C1 C2 C3 8.3(3) no
C7 C1 C2 C3 157.5(2) ?
C2 C1 C5 O2 17.9(2) ?
C2 C1 C5 C6 139.2(2) ?
C7 C1 C5 O2 -142.60(10) ?
C7 C1 C5 C6 -21.30(10) ?
C2 C1 C7 S1 119.1(2) no
C2 C1 C7 C6 -134.0(2) ?
C2 C1 C7 C8 -12.3(3) no
C5 C1 C7 S1 -86.00(10) ?
C5 C1 C7 C6 20.90(10) ?
C5 C1 C7 C8 142.60(10) ?
C1 C2 C3 C4 2.5(2) ?
C2 C3 C4 O2 -39.7(2) ?
O2 C5 C6 O1 -106.7(2) no
O2 C5 C6 C7 136.20(10) no
O2 C5 C6 C11 22.4(2) no
C1 C5 C6 O1 137.40(10) ?
C1 C5 C6 C7 20.30(10) ?
C1 C5 C6 C11 -93.50(10) ?
O1 C6 C7 S1 -24.4(2) no
O1 C6 C7 C1 -133.70(10) ?
O1 C6 C7 C8 103.8(2) no
C5 C6 C7 S1 89.30(10) ?
C5 C6 C7 C1 -20.00(10) ?
C5 C6 C7 C8 -142.60(10) ?
C11 C6 C7 S1 -156.50(10) ?
C11 C6 C7 C1 94.20(10) ?
C11 C6 C7 C8 -28.4(2) ?
O1 C6 C11 C10 -92.6(2) ?
C5 C6 C11 C10 138.4(2) ?
C7 C6 C11 C10 41.2(2) ?
S1 C7 C8 C9 159.20(10) ?
C6 C7 C8 C9 33.0(2) ?
C1 C7 C8 C9 -70.1(2) ?
C7 C8 C9 C10 -50.7(2) ?
C8 C9 C10 C11 65.2(2) ?
C9 C10 C11 C6 -60.7(2) ?
